data_4107297
loop_
_publ_author_name
'Naoki Ousaka'
'Tomohiro Sato'
'Reiko Kuroda'

_publ_section_title
;
 Intramolecular Crosslinking of an Optically Inactive 310-Helical Peptide:
 Stabilization of Structure and Helix Sense
;
_journal_name_full 'Journal of the American Chemical Society'
_journal_page_first 463
_journal_page_last 465
_journal_paper_doi 10.1021/ja077857h
_journal_volume 130
_journal_year 2008
_chemical_formula_sum 'C117 H168.5 N23.5 O27'
_chemical_formula_weight 2336.25
_chemical_name_systematic
; 
 ? 
;
_space_group_IT_number 32
_symmetry_cell_setting orthorhombic
_symmetry_space_group_name_Hall 'P 2 -2ab'
_symmetry_space_group_name_H-M 'P b a 2'
_atom_sites_solution_hydrogens geom
_atom_sites_solution_primary direct
_atom_sites_solution_secondary difmap
_audit_creation_method SHELXL-97
_cell_angle_alpha 90.00
_cell_angle_beta 90.00
_cell_angle_gamma 90.00
_cell_formula_units_Z 4
_cell_length_a 24.3532(14)
_cell_length_b 29.3664(16)
_cell_length_c 17.4082(10)
_cell_measurement_reflns_used 9999
_cell_measurement_temperature 110(2)
_cell_measurement_theta_max 27.91
_cell_measurement_theta_min 1.39
_cell_volume 12449.7(12)
_computing_cell_refinement 'Bruker SAINT'
_computing_data_collection 'Bruker SMART'
_computing_data_reduction 'Bruker SAINT'
_computing_structure_refinement 'SHELXL-97 (Sheldrick, 1997)'
_computing_structure_solution 'SHELXS-97 (Sheldrick, 1997)'
_diffrn_ambient_temperature 110(2)
_diffrn_measured_fraction_theta_full 0.979
_diffrn_measured_fraction_theta_max 0.979
_diffrn_measurement_device_type 'CCD area detector'
_diffrn_measurement_method '\w scans'
_diffrn_radiation_monochromator graphite
_diffrn_radiation_source 'fine-focus sealed tube'
_diffrn_radiation_type MoK\a
_diffrn_radiation_wavelength 0.71073
_diffrn_reflns_av_R_equivalents 0.0698
_diffrn_reflns_av_sigmaI/netI 0.0754
_diffrn_reflns_limit_h_max 30
_diffrn_reflns_limit_h_min -32
_diffrn_reflns_limit_k_max 38
_diffrn_reflns_limit_k_min -37
_diffrn_reflns_limit_l_max 22
_diffrn_reflns_limit_l_min -14
_diffrn_reflns_number 76364
_diffrn_reflns_theta_full 27.91
_diffrn_reflns_theta_max 27.91
_diffrn_reflns_theta_min 1.39
_exptl_absorpt_coefficient_mu 0.090
_exptl_absorpt_correction_T_max 0.9911
_exptl_absorpt_correction_T_min 0.9524
_exptl_absorpt_correction_type empirical
_exptl_absorpt_process_details 'Bruker SADABS'
_exptl_crystal_colour colorless
_exptl_crystal_density_diffrn 1.246
_exptl_crystal_description needle
_exptl_crystal_F_000 5004
_exptl_crystal_size_max 0.55
_exptl_crystal_size_mid 0.20
_exptl_crystal_size_min 0.10
_refine_diff_density_max 0.711
_refine_diff_density_min -0.529
_refine_diff_density_rms 0.078
_refine_ls_abs_structure_details 'Flack H D (1983), Acta Cryst. A39, 876-881'
_refine_ls_abs_structure_Flack 0.0(10)
_refine_ls_extinction_method none
_refine_ls_goodness_of_fit_ref 1.034
_refine_ls_hydrogen_treatment mixed
_refine_ls_matrix_type full
_refine_ls_number_parameters 1511
_refine_ls_number_reflns 21424
_refine_ls_number_restraints 4
_refine_ls_restrained_S_all 1.035
_refine_ls_R_factor_all 0.1170
_refine_ls_R_factor_gt 0.0754
_refine_ls_shift/su_max 0.010
_refine_ls_shift/su_mean 0.000
_refine_ls_structure_factor_coef Fsqd
_refine_ls_weighting_details 'calc w=1/[\s^2^(Fo^2^)+(0.0898P)^2^+7.0327P] where P=(Fo^2^+2Fc^2^)/3'
_refine_ls_weighting_scheme calc
_refine_ls_wR_factor_gt 0.1708
_refine_ls_wR_factor_ref 0.1951
_reflns_number_gt 14524
_reflns_number_total 21424
_reflns_threshold_expression >2sigma(I)
_cod_data_source_file ja077857h-file002.cif
_cod_data_source_block cP1
_cod_original_formula_sum 'C117 H168.50 N23.50 O27'
_cod_database_code 4107297

loop_
_symmetry_equiv_pos_as_xyz
'x, y, z'
'-x, -y, z'
'-x+1/2, y+1/2, z'
'x+1/2, -y+1/2, z'

loop_
_atom_site_label
_atom_site_type_symbol
_atom_site_fract_x
_atom_site_fract_y
_atom_site_fract_z
_atom_site_U_iso_or_equiv
_atom_site_adp_type
_atom_site_occupancy
_atom_site_symmetry_multiplicity
_atom_site_calc_flag
_atom_site_refinement_flags
_atom_site_disorder_assembly
_atom_site_disorder_group
C1 C 0.37454(19) 0.87044(16) 0.7028(3) 0.0293(10) Uani 1 1 d . . .
N1 N 0.36303(18) 0.90638(16) 0.8299(2) 0.0431(12) Uani 1 1 d . . .
H1 H 0.3716 0.8977 0.8767 0.052 Uiso 1 1 calc R . .
O1 O 0.38848(13) 0.87532(12) 0.63553(19) 0.0334(8) Uani 1 1 d . . .
C1A C 0.4022(2) 0.89806(18) 0.7673(3) 0.0366(12) Uani 1 1 d . . .
C1B C 0.4484(2) 0.8688(2) 0.7985(3) 0.0447(14) Uani 1 1 d . . .
H1B1 H 0.4333 0.8401 0.8182 0.067 Uiso 1 1 calc R . .
H1B2 H 0.4671 0.8850 0.8401 0.067 Uiso 1 1 calc R . .
H1B3 H 0.4746 0.8622 0.7573 0.067 Uiso 1 1 calc R . .
C1C C 0.4245(2) 0.94279(17) 0.7359(3) 0.0365(12) Uani 1 1 d . . .
H1C1 H 0.3941 0.9612 0.7161 0.055 Uiso 1 1 calc R . .
H1C2 H 0.4505 0.9365 0.6943 0.055 Uiso 1 1 calc R . .
H1C3 H 0.4432 0.9594 0.7771 0.055 Uiso 1 1 calc R . .
C2 C 0.28542(17) 0.83369(15) 0.6017(3) 0.0233(9) Uani 1 1 d . . .
N2 N 0.33556(16) 0.84083(13) 0.7246(2) 0.0324(9) Uani 1 1 d . . .
H2 H 0.3254 0.8406 0.7731 0.039 Uiso 1 1 calc R . .
O2 O 0.28025(12) 0.81356(10) 0.54038(17) 0.0254(7) Uani 1 1 d . . .
C2A C 0.30893(19) 0.80870(15) 0.6715(3) 0.0277(10) Uani 1 1 d . . .
C2C C 0.3504(2) 0.77240(17) 0.6444(3) 0.0412(13) Uani 1 1 d . . .
H2C1 H 0.3654 0.7564 0.6891 0.062 Uiso 1 1 calc R . .
H2C2 H 0.3803 0.7872 0.6161 0.062 Uiso 1 1 calc R . .
H2C3 H 0.3318 0.7505 0.6107 0.062 Uiso 1 1 calc R . .
C2B C 0.2615(2) 0.78667(17) 0.7154(3) 0.0388(12) Uani 1 1 d . . .
H2B1 H 0.2359 0.8103 0.7326 0.058 Uiso 1 1 calc R . .
H2B2 H 0.2760 0.7704 0.7602 0.058 Uiso 1 1 calc R . .
H2B3 H 0.2423 0.7652 0.6818 0.058 Uiso 1 1 calc R . .
C3 C 0.28144(17) 0.90232(14) 0.4773(3) 0.0232(9) Uani 1 1 d . . .
N3 N 0.26805(15) 0.87647(12) 0.6117(2) 0.0258(8) Uani 1 1 d . . .
H3 H 0.2717 0.8893 0.6571 0.031 Uiso 1 1 calc R . .
O3 O 0.26248(12) 0.90501(11) 0.41169(17) 0.0280(7) Uani 1 1 d . . .
O4 O 0.39296(11) 0.86819(10) 0.30995(17) 0.0242(7) Uani 1 1 d . . .
C3A C 0.24286(17) 0.90262(15) 0.5485(3) 0.0263(10) Uani 1 1 d . . .
C3F C 0.18651(17) 0.88294(15) 0.5277(3) 0.0271(10) Uani 1 1 d . . .
H3F1 H 0.1717 0.8991 0.4823 0.033 Uiso 1 1 calc R . .
H3F2 H 0.1904 0.8503 0.5144 0.033 Uiso 1 1 calc R . .
C3E C 0.14679(19) 0.88795(15) 0.5946(3) 0.0287(10) Uani 1 1 d . . .
H3E1 H 0.1106 0.8753 0.5803 0.034 Uiso 1 1 calc R . .
H3E2 H 0.1607 0.8707 0.6395 0.034 Uiso 1 1 calc R . .
N3D N 0.14085(16) 0.93658(13) 0.6151(3) 0.0351(10) Uani 1 1 d . . .
C3C C 0.1925(2) 0.95761(17) 0.6363(3) 0.0392(12) Uani 1 1 d . . .
H3C1 H 0.2063 0.9435 0.6842 0.047 Uiso 1 1 calc R . .
H3C2 H 0.1865 0.9904 0.6463 0.047 Uiso 1 1 calc R . .
C3B C 0.2356(2) 0.95221(16) 0.5732(3) 0.0324(11) Uani 1 1 d . . .
H3B1 H 0.2712 0.9641 0.5919 0.039 Uiso 1 1 calc R . .
H3B2 H 0.2245 0.9706 0.5281 0.039 Uiso 1 1 calc R . .
C4 C 0.37178(16) 0.86450(15) 0.3739(2) 0.0222(9) Uani 1 1 d . . .
N4 N 0.33540(14) 0.90132(13) 0.4924(2) 0.0248(8) Uani 1 1 d . . .
H4 H 0.3457 0.8996 0.5408 0.030 Uiso 1 1 calc R . .
C4A C 0.37841(18) 0.90299(16) 0.4330(2) 0.0260(10) Uani 1 1 d . . .
C4B C 0.43355(18) 0.89577(19) 0.4738(3) 0.0374(12) Uani 1 1 d . . .
H4B1 H 0.4331 0.8665 0.5007 0.056 Uiso 1 1 calc R . .
H4B2 H 0.4395 0.9204 0.5109 0.056 Uiso 1 1 calc R . .
H4B3 H 0.4632 0.8959 0.4358 0.056 Uiso 1 1 calc R . .
C4C C 0.3768(2) 0.94862(16) 0.3910(3) 0.0367(12) Uani 1 1 d . . .
H4C1 H 0.3808 0.9734 0.4282 0.055 Uiso 1 1 calc R . .
H4C2 H 0.3417 0.9518 0.3641 0.055 Uiso 1 1 calc R . .
H4C3 H 0.4069 0.9500 0.3537 0.055 Uiso 1 1 calc R . .
C5 C 0.30946(16) 0.80663(15) 0.2669(3) 0.0220(9) Uani 1 1 d . . .
N5 N 0.34396(14) 0.82721(12) 0.3958(2) 0.0206(7) Uani 1 1 d . . .
H5 H 0.3313 0.8256 0.4431 0.025 Uiso 1 1 calc R . .
O5 O 0.31788(12) 0.78567(10) 0.20728(17) 0.0247(7) Uani 1 1 d . . .
C5A C 0.33396(17) 0.78899(14) 0.3432(2) 0.0216(9) Uani 1 1 d . . .
C5B C 0.29108(18) 0.75837(15) 0.3805(3) 0.0254(10) Uani 1 1 d . . .
H5B1 H 0.2576 0.7759 0.3901 0.038 Uiso 1 1 calc R . .
H5B2 H 0.3054 0.7466 0.4292 0.038 Uiso 1 1 calc R . .
H5B3 H 0.2827 0.7329 0.3461 0.038 Uiso 1 1 calc R . .
C5C C 0.38721(17) 0.76266(16) 0.3277(3) 0.0275(10) Uani 1 1 d . . .
H5C1 H 0.4142 0.7830 0.3038 0.041 Uiso 1 1 calc R . .
H5C2 H 0.3795 0.7371 0.2930 0.041 Uiso 1 1 calc R . .
H5C3 H 0.4019 0.7510 0.3762 0.041 Uiso 1 1 calc R . .
C6 C 0.28579(18) 0.87643(15) 0.1391(3) 0.0260(10) Uani 1 1 d . . .
N6 N 0.27648(13) 0.84332(12) 0.2708(2) 0.0218(8) Uani 1 1 d . . .
H6 H 0.2727 0.8574 0.3151 0.026 Uiso 1 1 calc R . .
O6 O 0.26678(13) 0.88386(12) 0.07450(19) 0.0366(8) Uani 1 1 d . . .
C6A C 0.24663(16) 0.86049(15) 0.2039(3) 0.0240(9) Uani 1 1 d . . .
C6F C 0.20779(18) 0.82451(16) 0.1728(3) 0.0298(10) Uani 1 1 d . . .
H6F1 H 0.2288 0.7965 0.1610 0.036 Uiso 1 1 calc R . .
H6F2 H 0.1912 0.8356 0.1244 0.036 Uiso 1 1 calc R . .
C6E C 0.16239(19) 0.81317(17) 0.2298(3) 0.0372(12) Uani 1 1 d . . .
H6E1 H 0.1379 0.7896 0.2079 0.045 Uiso 1 1 calc R . .
H6E2 H 0.1786 0.8010 0.2777 0.045 Uiso 1 1 calc R . .
N6D N 0.13110(15) 0.85376(14) 0.2468(3) 0.0359(10) Uani 1 1 d . . .
C6C C 0.16400(17) 0.89119(16) 0.2799(3) 0.0322(11) Uani 1 1 d . . .
H6C1 H 0.1775 0.8822 0.3313 0.039 Uiso 1 1 calc R . .
H6C2 H 0.1407 0.9186 0.2860 0.039 Uiso 1 1 calc R . .
C6B C 0.21229(18) 0.90233(15) 0.2284(3) 0.0276(10) Uani 1 1 d . . .
H6B1 H 0.2366 0.9240 0.2556 0.033 Uiso 1 1 calc R . .
H6B2 H 0.1984 0.9177 0.1817 0.033 Uiso 1 1 calc R . .
C7 C 0.37669(18) 0.85301(16) 0.0333(3) 0.0288(10) Uani 1 1 d . . .
N7 N 0.33864(15) 0.88152(12) 0.1566(2) 0.0257(8) Uani 1 1 d . . .
H7 H 0.3488 0.8799 0.2050 0.031 Uiso 1 1 calc R . .
O7 O 0.39286(15) 0.86155(12) -0.0319(2) 0.0410(9) Uani 1 1 d . . .
C7A C 0.38096(19) 0.88986(15) 0.0970(3) 0.0278(10) Uani 1 1 d . . .
C7B C 0.43738(18) 0.88509(16) 0.1351(3) 0.0303(10) Uani 1 1 d . . .
H7B1 H 0.4408 0.8546 0.1576 0.045 Uiso 1 1 calc R . .
H7B2 H 0.4412 0.9081 0.1756 0.045 Uiso 1 1 calc R . .
H7B3 H 0.4662 0.8895 0.0966 0.045 Uiso 1 1 calc R . .
C7C C 0.3749(2) 0.93688(17) 0.0619(3) 0.0375(12) Uani 1 1 d . . .
H7C1 H 0.3387 0.9396 0.0378 0.056 Uiso 1 1 calc R . .
H7C2 H 0.4035 0.9414 0.0230 0.056 Uiso 1 1 calc R . .
H7C3 H 0.3786 0.9600 0.1021 0.056 Uiso 1 1 calc R . .
C8 C 0.3880(3) 0.77085(18) -0.0632(4) 0.0474(15) Uani 1 1 d . . .
N8 N 0.35818(14) 0.81184(12) 0.0526(2) 0.0256(8) Uani 1 1 d . . .
H8 H 0.3560 0.8042 0.1014 0.031 Uiso 1 1 calc R . .
O8 O 0.3814(2) 0.76923(16) -0.1326(2) 0.0681(13) Uani 1 1 d . . .
C8A C 0.3412(2) 0.77887(17) -0.0073(3) 0.0333(11) Uani 1 1 d . . .
C8B C 0.2919(2) 0.7975(2) -0.0494(3) 0.0472(14) Uani 1 1 d . . .
H8B1 H 0.2619 0.8027 -0.0129 0.071 Uiso 1 1 calc R . .
H8B2 H 0.2801 0.7756 -0.0885 0.071 Uiso 1 1 calc R . .
H8B3 H 0.3017 0.8263 -0.0742 0.071 Uiso 1 1 calc R . .
C8C C 0.3278(2) 0.73354(16) 0.0320(3) 0.0359(12) Uani 1 1 d . . .
H8C1 H 0.2979 0.7381 0.0689 0.054 Uiso 1 1 calc R . .
H8C2 H 0.3604 0.7223 0.0589 0.054 Uiso 1 1 calc R . .
H8C3 H 0.3164 0.7113 -0.0068 0.054 Uiso 1 1 calc R . .
C11 C 0.3143(2) 0.9269(2) 0.8178(3) 0.0467(15) Uani 1 1 d . . .
O12 O 0.29669(14) 0.93820(12) 0.7555(2) 0.0425(9) Uani 1 1 d . . .
O13 O 0.28708(18) 0.9330(2) 0.8841(2) 0.0800(18) Uani 1 1 d . . .
C14 C 0.2324(3) 0.9526(3) 0.8789(5) 0.088(3) Uani 1 1 d . . .
H14A H 0.2325 0.9768 0.8393 0.106 Uiso 1 1 calc R . .
H14B H 0.2230 0.9669 0.9287 0.106 Uiso 1 1 calc R . .
C15 C 0.1903(2) 0.91892(17) 0.8595(3) 0.0356(12) Uani 1 1 d . . .
C16 C 0.1924(3) 0.8762(2) 0.8842(6) 0.096(3) Uani 1 1 d . . .
H16 H 0.2224 0.8662 0.9148 0.115 Uiso 1 1 calc R . .
C17 C 0.1498(4) 0.8456(3) 0.8647(9) 0.169(7) Uani 1 1 d . . .
H17 H 0.1511 0.8146 0.8799 0.202 Uiso 1 1 calc R . .
C18 C 0.1085(4) 0.8617(7) 0.8246(9) 0.199(11) Uani 1 1 d . . .
H18 H 0.0794 0.8414 0.8129 0.239 Uiso 1 1 calc R . .
C19 C 0.1049(5) 0.8990(7) 0.8024(6) 0.198(11) Uani 1 1 d . . .
H19 H 0.0733 0.9082 0.7744 0.238 Uiso 1 1 calc R . .
C20 C 0.1466(3) 0.9300(4) 0.8169(5) 0.110(4) Uani 1 1 d . . .
H20 H 0.1441 0.9598 0.7961 0.132 Uiso 1 1 calc R . .
C21 C 0.0932(2) 0.95891(18) 0.6191(3) 0.0436(14) Uani 1 1 d . . .
O22 O 0.09219(16) 1.00003(13) 0.6391(3) 0.0588(12) Uani 1 1 d . . .
C23 C 0.0405(2) 0.93540(19) 0.5954(3) 0.0436(14) Uani 1 1 d . . .
H23A H 0.0089 0.9552 0.6085 0.052 Uiso 1 1 calc R . .
H23B H 0.0366 0.9067 0.6248 0.052 Uiso 1 1 calc R . .
C24 C 0.03899(19) 0.92463(19) 0.5093(3) 0.0397(13) Uani 1 1 d . . .
C25 C 0.05029(18) 0.95859(19) 0.4554(4) 0.0424(14) Uani 1 1 d . . .
H25 H 0.0579 0.9888 0.4717 0.051 Uiso 1 1 calc R . .
C26 C 0.05032(18) 0.94765(19) 0.3775(3) 0.0408(14) Uani 1 1 d . . .
H26 H 0.0575 0.9710 0.3411 0.049 Uiso 1 1 calc R . .
C27 C 0.04039(18) 0.90422(18) 0.3516(4) 0.0420(14) Uani 1 1 d . . .
C28 C 0.0281(2) 0.87082(19) 0.4059(4) 0.0443(14) Uani 1 1 d . . .
H28 H 0.0199 0.8408 0.3893 0.053 Uiso 1 1 calc R . .
C29 C 0.0277(2) 0.88075(18) 0.4829(4) 0.0434(13) Uani 1 1 d . . .
H29 H 0.0197 0.8574 0.5188 0.052 Uiso 1 1 calc R . .
C30 C 0.0436(2) 0.8932(2) 0.2660(4) 0.0482(15) Uani 1 1 d . . .
H30A H 0.0060 0.8900 0.2453 0.058 Uiso 1 1 calc R . .
H30B H 0.0616 0.9189 0.2389 0.058 Uiso 1 1 calc R . .
C31 C 0.0753(2) 0.8500(2) 0.2506(4) 0.0482(15) Uani 1 1 d . . .
O32 O 0.05230(16) 0.81273(16) 0.2451(3) 0.0736(15) Uani 1 1 d . . .
O41 O 0.43437(17) 0.76220(15) -0.0288(3) 0.0634(12) Uani 1 1 d . . .
C42 C 0.4795(3) 0.7506(3) -0.0798(6) 0.108(4) Uani 1 1 d . . .
H42A H 0.4694 0.7239 -0.1107 0.162 Uiso 1 1 calc R . .
H42B H 0.5122 0.7435 -0.0493 0.162 Uiso 1 1 calc R . .
H42C H 0.4873 0.7764 -0.1138 0.162 Uiso 1 1 calc R . .
C51 C 0.10970(16) 0.60152(16) 0.2044(3) 0.0248(10) Uani 1 1 d . . .
N51 N 0.12589(14) 0.56702(14) 0.3311(2) 0.0311(9) Uani 1 1 d . . .
H51 H 0.1172 0.5755 0.3781 0.037 Uiso 1 1 calc R . .
O51 O 0.09610(12) 0.59531(11) 0.13697(18) 0.0277(7) Uani 1 1 d . . .
C51A C 0.08534(18) 0.57260(18) 0.2695(3) 0.0318(11) Uani 1 1 d . . .
C51B C 0.03696(19) 0.5986(2) 0.3031(3) 0.0446(14) Uani 1 1 d . . .
H51A H 0.0498 0.6278 0.3238 0.067 Uiso 1 1 calc R . .
H51B H 0.0203 0.5807 0.3444 0.067 Uiso 1 1 calc R . .
H51C H 0.0097 0.6042 0.2628 0.067 Uiso 1 1 calc R . .
C51C C 0.0672(2) 0.52681(18) 0.2376(3) 0.0401(13) Uani 1 1 d . . .
H51D H 0.0991 0.5108 0.2162 0.060 Uiso 1 1 calc R . .
H51E H 0.0398 0.5316 0.1972 0.060 Uiso 1 1 calc R . .
H51F H 0.0512 0.5085 0.2790 0.060 Uiso 1 1 calc R . .
C52 C 0.19700(16) 0.64256(14) 0.1034(2) 0.0186(8) Uani 1 1 d . . .
N52 N 0.14538(14) 0.63390(13) 0.2254(2) 0.0262(8) Uani 1 1 d . . .
H52 H 0.1551 0.6354 0.2740 0.031 Uiso 1 1 calc R . .
O52 O 0.20209(11) 0.66233(10) 0.04147(17) 0.0226(6) Uani 1 1 d . . .
C52A C 0.16901(17) 0.66699(15) 0.1719(3) 0.0241(9) Uani 1 1 d . . .
C52B C 0.21417(18) 0.69324(16) 0.2146(3) 0.0291(10) Uani 1 1 d . . .
H52A H 0.1981 0.7091 0.2587 0.044 Uiso 1 1 calc R . .
H52B H 0.2309 0.7155 0.1798 0.044 Uiso 1 1 calc R . .
H52C H 0.2423 0.6719 0.2326 0.044 Uiso 1 1 calc R . .
C52C C 0.12455(18) 0.69930(16) 0.1420(3) 0.0319(11) Uani 1 1 d . . .
H52D H 0.1069 0.7146 0.1855 0.048 Uiso 1 1 calc R . .
H52E H 0.0971 0.6819 0.1133 0.048 Uiso 1 1 calc R . .
H52F H 0.1413 0.7221 0.1082 0.048 Uiso 1 1 calc R . .
C53 C 0.20755(17) 0.57224(14) -0.0177(3) 0.0228(9) Uani 1 1 d . . .
N53 N 0.21691(13) 0.60065(12) 0.1152(2) 0.0199(7) Uani 1 1 d . . .
H53 H 0.2134 0.5882 0.1609 0.024 Uiso 1 1 calc R . .
O53 O 0.22758(12) 0.56896(11) -0.08236(17) 0.0271(7) Uani 1 1 d . . .
O54 O 0.10062(12) 0.60281(11) -0.19214(17) 0.0272(7) Uani 1 1 d . . .
C53A C 0.24446(16) 0.57496(14) 0.0542(2) 0.0214(9) Uani 1 1 d . . .
C53F C 0.29951(16) 0.59694(15) 0.0344(3) 0.0236(9) Uani 1 1 d . . .
H53A H 0.3160 0.5810 -0.0100 0.028 Uiso 1 1 calc R . .
H53B H 0.2935 0.6291 0.0197 0.028 Uiso 1 1 calc R . .
C53E C 0.33871(17) 0.59481(14) 0.1024(3) 0.0225(9) Uani 1 1 d . . .
H53C H 0.3742 0.6088 0.0880 0.027 Uiso 1 1 calc R . .
H53D H 0.3232 0.6124 0.1459 0.027 Uiso 1 1 calc R . .
N53D N 0.34782(15) 0.54727(12) 0.1264(2) 0.0271(8) Uani 1 1 d . . .
C53C C 0.29672(18) 0.52441(15) 0.1486(3) 0.0294(10) Uani 1 1 d . . .
H53E H 0.2813 0.5393 0.1948 0.035 Uiso 1 1 calc R . .
H53F H 0.3046 0.4923 0.1616 0.035 Uiso 1 1 calc R . .
C53B C 0.25456(18) 0.52614(15) 0.0835(3) 0.0255(10) Uani 1 1 d . . .
H53G H 0.2194 0.5132 0.1019 0.031 Uiso 1 1 calc R . .
H53H H 0.2676 0.5070 0.0403 0.031 Uiso 1 1 calc R . .
C54 C 0.11958(16) 0.60711(15) -0.1267(3) 0.0222(9) Uani 1 1 d . . .
N54 N 0.15315(14) 0.57205(12) -0.0058(2) 0.0215(8) Uani 1 1 d . . .
H54 H 0.1412 0.5741 0.0418 0.026 Uiso 1 1 calc R . .
C54A C 0.11202(18) 0.56868(16) -0.0681(3) 0.0273(10) Uani 1 1 d . . .
C54C C 0.1156(2) 0.52314(16) -0.1086(3) 0.0385(12) Uani 1 1 d . . .
H54A H 0.1109 0.4986 -0.0711 0.058 Uiso 1 1 calc R . .
H54B H 0.1515 0.5202 -0.1335 0.058 Uiso 1 1 calc R . .
H54C H 0.0866 0.5212 -0.1476 0.058 Uiso 1 1 calc R . .
C54B C 0.05552(17) 0.57559(19) -0.0314(3) 0.0360(12) Uani 1 1 d . . .
H54D H 0.0544 0.6052 -0.0056 0.054 Uiso 1 1 calc R . .
H54E H 0.0488 0.5514 0.0061 0.054 Uiso 1 1 calc R . .
H54F H 0.0272 0.5746 -0.0714 0.054 Uiso 1 1 calc R . .
C55 C 0.18355(16) 0.66741(15) -0.2314(3) 0.0222(9) Uani 1 1 d . . .
N55 N 0.14553(13) 0.64518(12) -0.1042(2) 0.0227(8) Uani 1 1 d . . .
H55 H 0.1570 0.6473 -0.0563 0.027 Uiso 1 1 calc R . .
O55 O 0.17656(12) 0.68827(10) -0.29174(18) 0.0281(7) Uani 1 1 d . . .
C55A C 0.15543(17) 0.68344(15) -0.1566(3) 0.0243(9) Uani 1 1 d . . .
C55C C 0.10174(18) 0.70751(17) -0.1767(3) 0.0331(11) Uani 1 1 d . . .
H55A H 0.0769 0.6860 -0.2021 0.050 Uiso 1 1 calc R . .
H55B H 0.1094 0.7330 -0.2114 0.050 Uiso 1 1 calc R . .
H55C H 0.0845 0.7189 -0.1297 0.050 Uiso 1 1 calc R . .
C55B C 0.1946(2) 0.71643(15) -0.1170(3) 0.0306(10) Uani 1 1 d . . .
H55D H 0.2288 0.7006 -0.1042 0.046 Uiso 1 1 calc R . .
H55E H 0.1776 0.7279 -0.0698 0.046 Uiso 1 1 calc R . .
H55F H 0.2025 0.7420 -0.1514 0.046 Uiso 1 1 calc R . .
C56 C 0.21042(18) 0.59719(16) -0.3563(3) 0.0288(10) Uani 1 1 d . . .
N56 N 0.21745(13) 0.63094(12) -0.2249(2) 0.0220(8) Uani 1 1 d . . .
H56 H 0.2209 0.6176 -0.1799 0.026 Uiso 1 1 calc R . .
O56 O 0.22986(14) 0.59026(13) -0.42054(19) 0.0380(8) Uani 1 1 d . . .
C56A C 0.24869(17) 0.61292(16) -0.2905(3) 0.0269(10) Uani 1 1 d . . .
C56F C 0.28959(19) 0.64834(17) -0.3220(3) 0.0340(11) Uani 1 1 d . . .
H56A H 0.3050 0.6372 -0.3711 0.041 Uiso 1 1 calc R . .
H56B H 0.2699 0.6772 -0.3324 0.041 Uiso 1 1 calc R . .
C56E C 0.3360(2) 0.65733(19) -0.2660(3) 0.0455(14) Uani 1 1 d . . .
H56C H 0.3625 0.6787 -0.2898 0.055 Uiso 1 1 calc R . .
H56D H 0.3210 0.6721 -0.2194 0.055 Uiso 1 1 calc R . .
N56D N 0.36456(16) 0.61611(16) -0.2441(3) 0.0415(11) Uani 1 1 d . . .
C56C C 0.32855(18) 0.58229(18) -0.2093(3) 0.0358(12) Uani 1 1 d . . .
H56E H 0.3140 0.5942 -0.1601 0.043 Uiso 1 1 calc R . .
H56F H 0.3497 0.5542 -0.1983 0.043 Uiso 1 1 calc R . .
C56B C 0.28111(17) 0.57113(16) -0.2629(3) 0.0288(10) Uani 1 1 d . . .
H56G H 0.2556 0.5502 -0.2361 0.035 Uiso 1 1 calc R . .
H56H H 0.2957 0.5548 -0.3083 0.035 Uiso 1 1 calc R . .
C57 C 0.11729(17) 0.61746(16) -0.4637(3) 0.0257(10) Uani 1 1 d . . .
N57 N 0.15688(15) 0.59154(12) -0.3402(2) 0.0255(8) Uani 1 1 d . . .
H57 H 0.1461 0.5941 -0.2921 0.031 Uiso 1 1 calc R . .
O57 O 0.09959(13) 0.60814(12) -0.52825(18) 0.0335(8) Uani 1 1 d . . .
O58 O 0.10811(19) 0.69735(16) -0.6327(2) 0.0624(12) Uani 1 1 d . . .
C57A C 0.11544(19) 0.58131(17) -0.3993(3) 0.0301(11) Uani 1 1 d . . .
C57B C 0.05896(19) 0.58506(19) -0.3616(3) 0.0382(12) Uani 1 1 d . . .
H57A H 0.0545 0.6156 -0.3397 0.057 Uiso 1 1 calc R . .
H57B H 0.0558 0.5623 -0.3206 0.057 Uiso 1 1 calc R . .
H57C H 0.0304 0.5797 -0.4001 0.057 Uiso 1 1 calc R . .
C57C C 0.1239(2) 0.53422(17) -0.4344(3) 0.0400(13) Uani 1 1 d . . .
H57D H 0.1604 0.5326 -0.4579 0.060 Uiso 1 1 calc R . .
H57E H 0.0958 0.5288 -0.4736 0.060 Uiso 1 1 calc R . .
H57F H 0.1209 0.5110 -0.3941 0.060 Uiso 1 1 calc R . .
C58 C 0.1024(2) 0.69839(19) -0.5626(3) 0.0447(14) Uani 1 1 d . . .
N58 N 0.13546(14) 0.65920(13) -0.4461(2) 0.0272(8) Uani 1 1 d . . .
H58 H 0.1389 0.6671 -0.3976 0.033 Uiso 1 1 calc R . .
C58A C 0.1496(2) 0.69163(17) -0.5064(3) 0.0357(12) Uani 1 1 d . . .
C58C C 0.1627(2) 0.73767(18) -0.4686(3) 0.0442(14) Uani 1 1 d . . .
H58A H 0.1930 0.7339 -0.4321 0.066 Uiso 1 1 calc R . .
H58B H 0.1302 0.7489 -0.4414 0.066 Uiso 1 1 calc R . .
H58C H 0.1734 0.7597 -0.5083 0.066 Uiso 1 1 calc R . .
C58B C 0.1995(2) 0.6731(2) -0.5515(3) 0.0481(15) Uani 1 1 d . . .
H58D H 0.1899 0.6439 -0.5753 0.072 Uiso 1 1 calc R . .
H58E H 0.2305 0.6686 -0.5162 0.072 Uiso 1 1 calc R . .
H58F H 0.2099 0.6949 -0.5915 0.072 Uiso 1 1 calc R . .
C61 C 0.17538(19) 0.54943(18) 0.3180(3) 0.0328(12) Uani 1 1 d . . .
O62 O 0.19267(12) 0.53733(11) 0.25578(19) 0.0329(8) Uani 1 1 d . . .
O63 O 0.20346(13) 0.54702(15) 0.3846(2) 0.0469(10) Uani 1 1 d . . .
C64 C 0.2568(2) 0.5260(2) 0.3800(4) 0.0520(16) Uani 1 1 d . . .
H64A H 0.2549 0.5002 0.3435 0.062 Uiso 1 1 calc R . .
H64B H 0.2663 0.5134 0.4311 0.062 Uiso 1 1 calc R . .
C65 C 0.30194(18) 0.55751(17) 0.3550(3) 0.0313(11) Uani 1 1 d . . .
C66 C 0.3513(2) 0.53953(19) 0.3367(4) 0.0482(15) Uani 1 1 d . . .
H66 H 0.3561 0.5075 0.3386 0.058 Uiso 1 1 calc R . .
C67 C 0.3948(2) 0.5669(2) 0.3154(4) 0.0462(14) Uani 1 1 d . . .
H67 H 0.4294 0.5536 0.3045 0.055 Uiso 1 1 calc R . .
C68 C 0.3885(2) 0.6125(2) 0.3099(3) 0.0447(14) Uani 1 1 d . . .
H68 H 0.4183 0.6314 0.2952 0.054 Uiso 1 1 calc R . .
C69 C 0.3392(2) 0.63030(19) 0.3258(5) 0.067(2) Uani 1 1 d . . .
H69 H 0.3341 0.6623 0.3212 0.080 Uiso 1 1 calc R . .
C70 C 0.2948(2) 0.6033(2) 0.3491(4) 0.0588(18) Uani 1 1 d . . .
H70 H 0.2603 0.6167 0.3606 0.071 Uiso 1 1 calc R . .
C71 C 0.39690(19) 0.52686(16) 0.1354(3) 0.0321(11) Uani 1 1 d . . .
O72 O 0.40108(14) 0.48770(11) 0.1608(2) 0.0426(9) Uani 1 1 d . . .
C73 C 0.44692(19) 0.55347(17) 0.1094(3) 0.0326(11) Uani 1 1 d . . .
H73A H 0.4461 0.5842 0.1327 0.039 Uiso 1 1 calc R . .
H73B H 0.4806 0.5379 0.1274 0.039 Uiso 1 1 calc R . .
C74 C 0.44869(18) 0.55781(19) 0.0228(3) 0.0370(13) Uani 1 1 d . . .
C75 C 0.4367(2) 0.5210(2) -0.0233(3) 0.0466(15) Uani 1 1 d . . .
H75 H 0.4285 0.4925 -0.0001 0.056 Uiso 1 1 calc R . .
C76 C 0.4363(2) 0.5244(2) -0.1019(4) 0.0554(17) Uani 1 1 d . . .
H76 H 0.4272 0.4984 -0.1318 0.066 Uiso 1 1 calc R . .
C77 C 0.44856(19) 0.5645(2) -0.1381(3) 0.0476(16) Uani 1 1 d . . .
C78 C 0.4619(2) 0.6022(3) -0.0927(4) 0.0570(17) Uani 1 1 d . . .
H78 H 0.4711 0.6303 -0.1163 0.068 Uiso 1 1 calc R . .
C79 C 0.4617(2) 0.5985(2) -0.0125(3) 0.0465(14) Uani 1 1 d . . .
H79 H 0.4706 0.6244 0.0180 0.056 Uiso 1 1 calc R . .
C80 C 0.4476(2) 0.5704(3) -0.2240(4) 0.066(2) Uani 1 1 d . . .
H80A H 0.4859 0.5704 -0.2429 0.079 Uiso 1 1 calc R . .
H80B H 0.4288 0.5438 -0.2469 0.079 Uiso 1 1 calc R . .
C81 C 0.4200(2) 0.6126(3) -0.2522(4) 0.0602(18) Uani 1 1 d . . .
O82 O 0.44669(18) 0.6428(2) -0.2800(3) 0.096(2) Uani 1 1 d . . .
O91 O 0.05704(17) 0.70881(14) -0.5261(3) 0.0578(11) Uani 1 1 d . . .
C92 C 0.0107(3) 0.7201(3) -0.5768(5) 0.079(2) Uani 1 1 d . . .
H92A H 0.0027 0.6941 -0.6103 0.118 Uiso 1 1 calc R . .
H92B H 0.0203 0.7466 -0.6084 0.118 Uiso 1 1 calc R . .
H92C H -0.0217 0.7272 -0.5457 0.118 Uiso 1 1 calc R . .
N101 N 0.4004(3) 0.6870(2) 0.5170(4) 0.0710(17) Uani 1 1 d . . .
C102 C 0.3941(3) 0.6494(3) 0.5214(4) 0.0544(16) Uani 1 1 d . . .
C103 C 0.3860(3) 0.6006(2) 0.5274(4) 0.0570(17) Uani 1 1 d . . .
H10A H 0.3991 0.5900 0.5776 0.086 Uiso 1 1 calc R . .
H10B H 0.4066 0.5852 0.4867 0.086 Uiso 1 1 calc R . .
H10C H 0.3468 0.5936 0.5222 0.086 Uiso 1 1 calc R . .
N111 N 0.4353(2) 0.67380(19) 0.1467(4) 0.0683(17) Uani 1 1 d D . .
C112 C 0.4565(2) 0.70738(19) 0.1491(4) 0.0429(13) Uani 1 1 d D . .
C113 C 0.4833(2) 0.75045(19) 0.1497(4) 0.0592(17) Uani 1 1 d D . .
H11A H 0.5178 0.7483 0.1209 0.089 Uiso 1 1 calc R . .
H11B H 0.4912 0.7594 0.2029 0.089 Uiso 1 1 calc R . .
H11C H 0.4595 0.7733 0.1258 0.089 Uiso 1 1 calc R . .
N121 N 0.0829(3) 0.8059(2) 0.0374(5) 0.087(2) Uani 1 1 d . . .
C122 C 0.0921(3) 0.8434(3) 0.0387(5) 0.073(2) Uani 1 1 d . . .
C123 C 0.1032(3) 0.8925(2) 0.0423(5) 0.072(2) Uani 1 1 d . . .
H12A H 0.0868 0.9052 0.0891 0.108 Uiso 1 1 calc R . .
H12B H 0.0873 0.9075 -0.0027 0.108 Uiso 1 1 calc R . .
H12C H 0.1430 0.8976 0.0431 0.108 Uiso 1 1 calc R . .
N131 N 0.0743(4) 0.8005(3) 0.6638(7) 0.042(3) Uiso 0.50 1 d PD A 1
C132 C 0.0365(4) 0.7821(4) 0.6602(7) 0.038(3) Uiso 0.50 1 d PD A 1
C133 C -0.0114(4) 0.7599(3) 0.6610(6) 0.036(2) Uiso 0.50 1 d PD A 1
O141 O 0.0560(4) 0.7982(2) 0.6569(4) 0.0212(16) Uiso 0.50 1 d P B 2
O151 O 0.0009(2) 0.7129(2) 0.6464(4) 0.0295(14) Uiso 0.50 1 d P C 2

loop_
_atom_site_aniso_label
_atom_site_aniso_U_11
_atom_site_aniso_U_22
_atom_site_aniso_U_33
_atom_site_aniso_U_23
_atom_site_aniso_U_13
_atom_site_aniso_U_12
C1 0.034(2) 0.037(3) 0.016(2) 0.002(2) 0.0029(19) -0.003(2)
N1 0.052(3) 0.069(3) 0.008(2) -0.002(2) 0.0036(19) -0.026(2)
O1 0.0342(18) 0.050(2) 0.0157(17) -0.0002(16) 0.0025(14) -0.0012(15)
C1A 0.047(3) 0.048(3) 0.015(2) 0.005(2) 0.003(2) -0.018(2)
C1B 0.051(3) 0.055(4) 0.028(3) 0.006(3) -0.013(2) -0.015(3)
C1C 0.045(3) 0.042(3) 0.022(3) -0.001(2) 0.004(2) -0.013(2)
C2 0.025(2) 0.028(2) 0.017(2) 0.0026(19) 0.0066(18) -0.0045(18)
N2 0.045(2) 0.039(2) 0.0133(19) 0.0014(18) 0.0024(17) -0.0096(18)
O2 0.0304(16) 0.0311(17) 0.0145(16) -0.0059(14) 0.0026(13) -0.0027(13)
C2A 0.041(3) 0.028(2) 0.014(2) 0.0016(19) -0.0026(19) -0.004(2)
C2C 0.056(3) 0.038(3) 0.030(3) 0.004(2) -0.009(3) 0.009(2)
C2B 0.063(3) 0.034(3) 0.019(3) 0.004(2) -0.004(2) -0.021(2)
C3 0.031(2) 0.020(2) 0.018(2) 0.0000(19) 0.0029(19) -0.0021(17)
N3 0.033(2) 0.030(2) 0.0144(19) -0.0003(16) 0.0045(15) 0.0004(16)
O3 0.0321(17) 0.0362(18) 0.0157(17) 0.0051(14) 0.0001(13) 0.0011(14)
O4 0.0252(15) 0.0345(18) 0.0130(16) 0.0003(13) 0.0017(12) -0.0020(13)
C3A 0.029(2) 0.028(2) 0.022(2) -0.003(2) 0.0076(19) 0.0012(18)
C3F 0.032(2) 0.021(2) 0.029(3) 0.002(2) 0.001(2) 0.0011(18)
C3E 0.029(2) 0.024(2) 0.034(3) -0.001(2) 0.008(2) 0.0057(18)
N3D 0.035(2) 0.032(2) 0.038(3) -0.001(2) 0.0105(18) 0.0030(17)
C3C 0.043(3) 0.037(3) 0.037(3) -0.006(2) 0.012(2) 0.001(2)
C3B 0.038(3) 0.029(3) 0.030(3) -0.001(2) 0.008(2) -0.005(2)
C4 0.019(2) 0.034(2) 0.014(2) -0.0032(19) -0.0024(17) 0.0011(17)
N4 0.027(2) 0.035(2) 0.0119(19) -0.0008(16) 0.0026(15) -0.0041(16)
C4A 0.028(2) 0.038(3) 0.012(2) 0.003(2) 0.0027(17) -0.0060(19)
C4B 0.025(2) 0.068(4) 0.019(2) -0.002(3) -0.001(2) -0.010(2)
C4C 0.053(3) 0.030(3) 0.027(3) -0.006(2) 0.015(2) -0.010(2)
C5 0.019(2) 0.029(2) 0.017(2) 0.0038(19) 0.0036(17) -0.0022(17)
N5 0.0243(18) 0.0272(19) 0.0103(17) 0.0024(15) -0.0005(14) -0.0016(15)
O5 0.0319(16) 0.0267(16) 0.0154(16) -0.0011(13) 0.0013(13) 0.0020(13)
C5A 0.028(2) 0.022(2) 0.015(2) 0.0012(18) -0.0013(17) 0.0021(17)
C5B 0.034(2) 0.023(2) 0.019(2) 0.0003(19) -0.0014(19) -0.0035(18)
C5C 0.028(2) 0.031(3) 0.023(3) -0.001(2) -0.0024(19) 0.0056(19)
C6 0.030(2) 0.030(2) 0.018(2) 0.002(2) -0.0055(19) 0.0044(18)
N6 0.0273(19) 0.0269(19) 0.0112(18) -0.0017(15) 0.0006(14) -0.0006(15)
O6 0.0361(18) 0.052(2) 0.0217(18) 0.0049(16) -0.0090(15) 0.0046(16)
C6A 0.022(2) 0.030(2) 0.020(2) -0.0013(19) -0.0046(17) 0.0070(17)
C6F 0.027(2) 0.036(3) 0.026(3) -0.003(2) -0.0099(19) -0.0008(19)
C6E 0.031(3) 0.034(3) 0.047(3) -0.004(2) -0.014(2) -0.003(2)
N6D 0.025(2) 0.042(2) 0.041(3) 0.001(2) -0.0046(18) -0.0014(17)
C6C 0.023(2) 0.029(3) 0.044(3) 0.004(2) 0.005(2) 0.0054(18)
C6B 0.030(2) 0.021(2) 0.032(3) 0.004(2) -0.006(2) 0.0026(18)
C7 0.034(2) 0.038(3) 0.014(2) 0.002(2) -0.0030(19) 0.001(2)
N7 0.033(2) 0.029(2) 0.0149(19) 0.0022(16) -0.0007(15) 0.0007(16)
O7 0.065(2) 0.042(2) 0.0166(18) 0.0036(16) 0.0098(16) -0.0163(17)
C7A 0.038(3) 0.028(2) 0.018(2) 0.006(2) -0.0013(19) -0.0045(19)
C7B 0.030(2) 0.039(3) 0.022(3) 0.007(2) 0.001(2) -0.009(2)
C7C 0.058(3) 0.035(3) 0.019(3) 0.003(2) -0.005(2) -0.010(2)
C8 0.069(4) 0.033(3) 0.040(4) -0.002(3) 0.019(3) -0.005(3)
N8 0.033(2) 0.029(2) 0.015(2) 0.0038(16) -0.0032(16) -0.0030(16)
O8 0.099(3) 0.074(3) 0.031(3) -0.017(2) 0.024(2) -0.019(3)
C8A 0.046(3) 0.032(3) 0.022(3) 0.001(2) 0.003(2) -0.007(2)
C8B 0.060(3) 0.051(3) 0.031(3) -0.002(3) -0.018(3) -0.015(3)
C8C 0.051(3) 0.030(3) 0.027(3) 0.001(2) 0.011(2) -0.009(2)
C11 0.053(3) 0.067(4) 0.020(3) -0.020(3) 0.010(3) -0.034(3)
O12 0.050(2) 0.045(2) 0.033(2) -0.0118(18) 0.0148(18) -0.0094(17)
O13 0.061(3) 0.150(5) 0.029(2) -0.045(3) 0.027(2) -0.062(3)
C14 0.108(6) 0.071(5) 0.087(6) -0.054(4) 0.072(5) -0.040(4)
C15 0.039(3) 0.041(3) 0.028(3) 0.000(2) 0.011(2) 0.005(2)
C16 0.047(4) 0.041(4) 0.200(11) 0.030(5) 0.002(5) 0.006(3)
C17 0.085(6) 0.043(4) 0.38(2) -0.088(8) 0.103(10) -0.020(4)
C18 0.047(6) 0.37(2) 0.182(14) -0.244(17) 0.052(8) -0.068(10)
C19 0.042(6) 0.52(3) 0.035(5) 0.087(11) 0.006(4) 0.047(12)
C20 0.045(4) 0.192(10) 0.094(7) 0.092(7) 0.043(4) 0.049(5)
C21 0.044(3) 0.043(3) 0.043(4) 0.004(3) 0.020(3) 0.014(2)
O22 0.055(2) 0.042(2) 0.080(3) -0.003(2) 0.021(2) 0.0155(18)
C23 0.037(3) 0.052(3) 0.042(3) 0.005(3) 0.021(3) 0.015(2)
C24 0.023(2) 0.047(3) 0.049(3) 0.011(3) 0.011(2) 0.012(2)
C25 0.024(2) 0.047(3) 0.056(4) 0.009(3) 0.009(2) 0.010(2)
C26 0.024(2) 0.049(3) 0.050(4) 0.030(3) 0.008(2) 0.009(2)
C27 0.019(2) 0.045(3) 0.061(4) 0.006(3) -0.003(2) 0.009(2)
C28 0.039(3) 0.041(3) 0.053(4) 0.008(3) -0.004(3) 0.000(2)
C29 0.040(3) 0.042(3) 0.048(4) 0.015(3) 0.007(3) 0.003(2)
C30 0.026(3) 0.069(4) 0.049(4) 0.006(3) -0.008(2) 0.005(2)
C31 0.029(3) 0.065(4) 0.051(4) -0.005(3) -0.003(3) 0.003(3)
O32 0.042(2) 0.073(3) 0.107(4) -0.024(3) -0.012(2) -0.020(2)
O41 0.048(2) 0.079(3) 0.063(3) 0.022(3) 0.025(2) 0.020(2)
C42 0.069(5) 0.133(8) 0.123(8) 0.041(6) 0.058(5) 0.051(5)
C51 0.017(2) 0.039(3) 0.018(2) -0.003(2) -0.0020(17) -0.0013(18)
N51 0.0246(19) 0.056(3) 0.013(2) 0.0013(18) -0.0001(16) -0.0111(18)
O51 0.0265(16) 0.0410(18) 0.0156(16) -0.0012(15) -0.0024(13) -0.0026(13)
C51A 0.025(2) 0.054(3) 0.017(2) 0.005(2) 0.0020(19) -0.008(2)
C51B 0.027(3) 0.083(4) 0.024(3) -0.005(3) 0.002(2) -0.005(3)
C51C 0.043(3) 0.057(3) 0.021(3) 0.006(2) -0.005(2) -0.021(2)
C52 0.018(2) 0.028(2) 0.010(2) 0.0030(18) -0.0037(16) -0.0024(16)
N52 0.0283(19) 0.039(2) 0.0111(18) -0.0009(17) 0.0013(15) 0.0003(16)
O52 0.0224(14) 0.0304(17) 0.0151(16) 0.0022(13) -0.0008(12) 0.0030(12)
C52A 0.027(2) 0.029(2) 0.016(2) -0.0003(19) 0.0041(18) 0.0041(18)
C52B 0.036(2) 0.027(2) 0.024(3) 0.000(2) -0.004(2) -0.0038(19)
C52C 0.033(2) 0.033(3) 0.030(3) -0.002(2) 0.001(2) 0.0096(19)
C53 0.029(2) 0.021(2) 0.019(2) 0.0002(19) -0.0003(18) -0.0021(17)
N53 0.0210(17) 0.0257(19) 0.0129(18) 0.0015(15) -0.0024(13) 0.0032(14)
O53 0.0311(17) 0.0343(18) 0.0158(17) 0.0001(14) 0.0014(13) 0.0028(14)
O54 0.0255(15) 0.044(2) 0.0119(16) -0.0009(14) -0.0032(12) -0.0029(13)
C53A 0.025(2) 0.022(2) 0.017(2) -0.0001(18) -0.0010(18) 0.0019(17)
C53F 0.025(2) 0.027(2) 0.019(2) -0.0035(19) 0.0010(18) 0.0061(17)
C53E 0.019(2) 0.024(2) 0.024(2) -0.0014(19) -0.0034(17) 0.0058(16)
N53D 0.030(2) 0.0241(19) 0.027(2) 0.0000(17) -0.0047(16) 0.0044(15)
C53C 0.031(2) 0.028(2) 0.029(3) 0.007(2) -0.006(2) 0.0007(18)
C53B 0.028(2) 0.024(2) 0.024(2) -0.0001(19) -0.0038(19) 0.0016(18)
C54 0.018(2) 0.030(2) 0.019(2) -0.0012(19) -0.0003(17) 0.0006(17)
N54 0.0275(19) 0.0274(19) 0.0098(18) 0.0015(15) -0.0017(14) -0.0024(15)
C54A 0.030(2) 0.039(3) 0.013(2) 0.001(2) -0.0026(18) -0.003(2)
C54C 0.056(3) 0.034(3) 0.025(3) 0.001(2) -0.011(2) -0.013(2)
C54B 0.023(2) 0.064(3) 0.021(3) 0.007(2) -0.002(2) -0.011(2)
C55 0.021(2) 0.026(2) 0.020(2) 0.0030(19) -0.0013(17) 0.0001(17)
N55 0.0207(18) 0.034(2) 0.0129(18) 0.0028(16) 0.0004(14) 0.0031(15)
O55 0.0353(17) 0.0321(18) 0.0170(17) 0.0028(14) -0.0003(13) 0.0002(13)
C55A 0.028(2) 0.028(2) 0.017(2) -0.0011(19) 0.0000(18) 0.0015(18)
C55C 0.036(3) 0.040(3) 0.023(3) 0.002(2) 0.005(2) 0.012(2)
C55B 0.047(3) 0.024(2) 0.020(2) 0.003(2) -0.002(2) -0.002(2)
C56 0.032(2) 0.033(3) 0.022(3) -0.001(2) 0.002(2) 0.0043(19)
N56 0.0247(18) 0.029(2) 0.0120(18) 0.0030(16) 0.0019(14) 0.0018(15)
O56 0.0378(19) 0.058(2) 0.0186(18) -0.0086(17) 0.0065(15) 0.0044(16)
C56A 0.025(2) 0.035(3) 0.021(2) -0.005(2) 0.0031(18) -0.0007(18)
C56F 0.033(3) 0.040(3) 0.028(3) 0.008(2) 0.009(2) -0.002(2)
C56E 0.043(3) 0.054(4) 0.040(3) 0.001(3) 0.012(3) -0.021(3)
N56D 0.025(2) 0.057(3) 0.042(3) 0.004(2) 0.0032(19) -0.0039(19)
C56C 0.023(2) 0.046(3) 0.037(3) 0.003(2) 0.005(2) 0.004(2)
C56B 0.028(2) 0.033(3) 0.025(3) -0.005(2) 0.0007(19) 0.0083(19)
C57 0.026(2) 0.035(3) 0.016(2) -0.003(2) 0.0040(18) -0.0032(18)
N57 0.034(2) 0.033(2) 0.0097(18) -0.0019(16) 0.0007(15) -0.0024(16)
O57 0.0411(19) 0.046(2) 0.0133(17) 0.0003(15) -0.0066(14) -0.0091(15)
O58 0.088(3) 0.075(3) 0.025(2) 0.016(2) -0.020(2) -0.021(2)
C57A 0.034(3) 0.043(3) 0.012(2) 0.004(2) -0.0019(19) -0.011(2)
C57B 0.033(3) 0.065(4) 0.017(2) 0.001(2) 0.000(2) -0.013(2)
C57C 0.059(3) 0.038(3) 0.023(3) -0.005(2) -0.003(2) -0.009(2)
C58 0.059(4) 0.039(3) 0.036(3) 0.008(3) -0.013(3) -0.016(3)
N58 0.032(2) 0.037(2) 0.0123(19) 0.0053(17) 0.0033(15) -0.0029(17)
C58A 0.044(3) 0.038(3) 0.025(3) 0.002(2) -0.003(2) -0.018(2)
C58C 0.059(3) 0.041(3) 0.032(3) 0.009(3) -0.008(3) -0.015(3)
C58B 0.054(3) 0.059(4) 0.031(3) -0.003(3) 0.007(3) -0.022(3)
C61 0.031(3) 0.047(3) 0.021(3) 0.011(2) -0.001(2) -0.013(2)
O62 0.0324(17) 0.0416(19) 0.0245(19) 0.0042(16) 0.0027(15) -0.0056(14)
O63 0.0288(18) 0.086(3) 0.025(2) 0.020(2) -0.0108(15) -0.0151(18)
C64 0.045(3) 0.058(4) 0.054(4) 0.034(3) -0.013(3) -0.016(3)
C65 0.025(2) 0.040(3) 0.029(3) 0.012(2) -0.008(2) -0.005(2)
C66 0.035(3) 0.037(3) 0.073(5) -0.016(3) -0.009(3) -0.003(2)
C67 0.032(3) 0.051(4) 0.056(4) -0.015(3) 0.003(3) -0.001(2)
C68 0.029(3) 0.058(4) 0.048(4) 0.025(3) -0.005(2) -0.011(2)
C69 0.046(3) 0.026(3) 0.128(7) 0.012(4) 0.001(4) 0.000(2)
C70 0.029(3) 0.049(4) 0.098(6) -0.004(4) 0.002(3) 0.004(2)
C71 0.031(2) 0.040(3) 0.025(3) -0.005(2) -0.009(2) 0.012(2)
O72 0.044(2) 0.0310(19) 0.053(2) -0.0003(18) -0.0103(18) 0.0157(15)
C73 0.029(2) 0.037(3) 0.031(3) -0.006(2) -0.009(2) 0.015(2)
C74 0.016(2) 0.056(3) 0.040(3) -0.009(3) -0.004(2) 0.014(2)
C75 0.045(3) 0.051(3) 0.043(3) -0.019(3) -0.012(3) 0.027(3)
C76 0.047(3) 0.077(5) 0.042(4) -0.017(4) -0.004(3) 0.031(3)
C77 0.016(2) 0.098(5) 0.029(3) -0.021(3) 0.001(2) 0.016(3)
C78 0.036(3) 0.092(5) 0.043(4) 0.002(4) 0.009(3) -0.007(3)
C79 0.033(3) 0.074(4) 0.032(3) -0.009(3) 0.001(2) -0.005(3)
C80 0.027(3) 0.135(7) 0.035(4) -0.002(4) 0.002(2) 0.017(3)
C81 0.032(3) 0.113(6) 0.035(4) 0.008(4) 0.003(3) -0.006(3)
O82 0.042(2) 0.166(5) 0.081(4) 0.052(4) 0.002(2) -0.033(3)
O91 0.057(3) 0.056(3) 0.060(3) -0.010(2) -0.018(2) 0.012(2)
C92 0.063(4) 0.075(5) 0.099(7) 0.007(4) -0.041(4) 0.010(4)
N101 0.073(4) 0.075(4) 0.065(4) -0.016(4) 0.010(3) 0.021(3)
C102 0.054(4) 0.066(5) 0.044(4) -0.011(3) 0.008(3) 0.013(3)
C103 0.058(4) 0.056(4) 0.057(4) -0.008(3) 0.016(3) 0.016(3)
N111 0.068(4) 0.059(3) 0.077(4) 0.017(3) -0.026(3) -0.022(3)
C112 0.045(3) 0.038(3) 0.046(4) -0.003(3) -0.008(3) 0.006(2)
C113 0.052(4) 0.041(3) 0.084(5) 0.011(3) -0.007(3) -0.007(3)
N121 0.087(4) 0.054(4) 0.120(6) 0.009(4) -0.047(4) -0.008(3)
C122 0.061(4) 0.067(5) 0.092(6) 0.013(5) -0.040(4) 0.005(4)
C123 0.081(5) 0.059(4) 0.077(5) 0.011(4) -0.033(4) 0.008(4)

loop_
_atom_type_symbol
_atom_type_description
_atom_type_scat_dispersion_real
_atom_type_scat_dispersion_imag
_atom_type_scat_source
C C 0.0033 0.0016 'International Tables Vol C Tables 4.2.6.8 and 6.1.1.4'
H H 0.0000 0.0000 'International Tables Vol C Tables 4.2.6.8 and 6.1.1.4'
N N 0.0061 0.0033 'International Tables Vol C Tables 4.2.6.8 and 6.1.1.4'
O O 0.0106 0.0060 'International Tables Vol C Tables 4.2.6.8 and 6.1.1.4'

loop_
_geom_angle_atom_site_label_1
_geom_angle_atom_site_label_2
_geom_angle_atom_site_label_3
_geom_angle
O1 C1 N2 122.8(4)
O1 C1 C1A 120.9(4)
N2 C1 C1A 116.3(4)
C11 N1 C1A 122.0(4)
N1 C1A C1B 108.1(4)
N1 C1A C1C 110.8(4)
C1B C1A C1C 110.7(4)
N1 C1A C1 110.2(4)
C1B C1A C1 106.6(4)
C1C C1A C1 110.3(4)
O2 C2 N3 122.3(4)
O2 C2 C2A 119.9(4)
N3 C2 C2A 117.7(4)
C1 N2 C2A 123.3(4)
N2 C2A C2B 106.8(4)
N2 C2A C2 110.9(4)
C2B C2A C2 108.5(4)
N2 C2A C2C 110.3(4)
C2B C2A C2C 110.8(4)
C2 C2A C2C 109.5(4)
O3 C3 N4 123.4(4)
O3 C3 C3A 120.7(4)
N4 C3 C3A 115.8(4)
C2 N3 C3A 121.5(4)
N3 C3A C3B 109.5(4)
N3 C3A C3F 110.6(4)
C3B C3A C3F 108.8(4)
N3 C3A C3 109.9(3)
C3B C3A C3 107.4(4)
C3F C3A C3 110.5(4)
C3E C3F C3A 110.7(4)
N3D C3E C3F 109.9(4)
C21 N3D C3C 122.2(4)
C21 N3D C3E 124.9(4)
C3C N3D C3E 112.8(4)
N3D C3C C3B 111.6(4)
C3C C3B C3A 112.4(4)
O4 C4 N5 122.7(4)
O4 C4 C4A 119.8(4)
N5 C4 C4A 117.5(4)
C3 N4 C4A 123.9(4)
N4 C4A C4C 110.3(4)
N4 C4A C4B 107.0(4)
C4C C4A C4B 111.4(4)
N4 C4A C4 111.8(3)
C4C C4A C4 108.8(4)
C4B C4A C4 107.4(4)
O5 C5 N6 123.1(4)
O5 C5 C5A 119.7(4)
N6 C5 C5A 117.0(4)
C4 N5 C5A 122.0(4)
N5 C5A C5B 107.4(3)
N5 C5A C5C 110.8(3)
C5B C5A C5C 110.9(4)
N5 C5A C5 110.1(3)
C5B C5A C5 107.4(3)
C5C C5A C5 110.0(4)
O6 C6 N7 123.4(4)
O6 C6 C6A 119.0(4)
N7 C6 C6A 117.6(4)
C5 N6 C6A 122.1(4)
N6 C6A C6F 110.7(4)
N6 C6A C6B 108.8(4)
C6F C6A C6B 108.3(3)
N6 C6A C6 112.2(3)
C6F C6A C6 109.6(4)
C6B C6A C6 107.1(4)
C6A C6F C6E 111.9(4)
N6D C6E C6F 109.6(4)
C31 N6D C6E 117.9(4)
C31 N6D C6C 125.5(4)
C6E N6D C6C 114.0(3)
N6D C6C C6B 110.5(4)
C6C C6B C6A 114.3(4)
O7 C7 N8 121.8(4)
O7 C7 C7A 119.8(4)
N8 C7 C7A 118.3(4)
C6 N7 C7A 122.1(4)
N7 C7A C7C 111.4(4)
N7 C7A C7B 107.8(4)
C7C C7A C7B 110.2(4)
N7 C7A C7 109.7(4)
C7C C7A C7 109.9(4)
C7B C7A C7 107.8(4)
O8 C8 O41 124.1(6)
O8 C8 C8A 122.9(6)
O41 C8 C8A 112.7(5)
C7 N8 C8A 120.6(4)
N8 C8A C8B 109.1(4)
N8 C8A C8 110.1(4)
C8B C8A C8 109.9(5)
N8 C8A C8C 108.3(4)
C8B C8A C8C 111.2(4)
C8 C8A C8C 108.2(4)
O12 C11 O13 123.8(6)
O12 C11 N1 125.0(5)
O13 C11 N1 111.1(5)
C11 O13 C14 116.9(6)
O13 C14 C15 112.9(6)
C16 C15 C20 116.1(7)
C16 C15 C14 122.5(7)
C20 C15 C14 121.4(7)
C15 C16 C17 119.6(9)
C18 C17 C16 117.5(11)
C19 C18 C17 125.0(13)
C18 C19 C20 120.0(11)
C15 C20 C19 121.7(9)
O22 C21 N3D 120.2(5)
O22 C21 C23 119.8(5)
N3D C21 C23 119.9(5)
C21 C23 C24 112.4(4)
C29 C24 C25 118.5(6)
C29 C24 C23 121.2(5)
C25 C24 C23 120.3(5)
C26 C25 C24 119.3(5)
C27 C26 C25 122.2(5)
C26 C27 C28 117.9(6)
C26 C27 C30 120.5(5)
C28 C27 C30 121.6(5)
C29 C28 C27 120.9(6)
C28 C29 C24 121.1(5)
C31 C30 C27 112.2(5)
O32 C31 N6D 121.4(5)
O32 C31 C30 121.8(5)
N6D C31 C30 116.7(5)
C8 O41 C42 114.9(6)
O51 C51 N52 122.6(4)
O51 C51 C51A 121.1(4)
N52 C51 C51A 116.2(4)
C61 N51 C51A 121.8(4)
N51 C51A C51C 111.3(4)
N51 C51A C51B 107.2(4)
C51C C51A C51B 111.1(4)
N51 C51A C51 110.0(3)
C51C C51A C51 109.4(4)
C51B C51A C51 107.8(4)
O52 C52 N53 122.2(4)
O52 C52 C52A 120.0(4)
N53 C52 C52A 117.8(4)
C51 N52 C52A 123.6(4)
N52 C52A C52C 110.5(4)
N52 C52A C52B 107.9(4)
C52C C52A C52B 111.1(4)
N52 C52A C52 110.8(3)
C52C C52A C52 109.6(4)
C52B C52A C52 106.9(3)
O53 C53 N54 122.2(4)
O53 C53 C53A 121.0(4)
N54 C53 C53A 116.8(4)
C52 N53 C53A 121.8(3)
N53 C53A C53F 110.3(3)
N53 C53A C53B 108.2(3)
C53F C53A C53B 109.1(3)
N53 C53A C53 110.3(3)
C53F C53A C53 110.5(4)
C53B C53A C53 108.3(3)
C53E C53F C53A 111.0(4)
N53D C53E C53F 110.7(3)
C71 N53D C53C 121.3(4)
C71 N53D C53E 126.0(4)
C53C N53D C53E 112.4(3)
N53D C53C C53B 111.1(4)
C53C C53B C53A 112.5(4)
O54 C54 N55 122.0(4)
O54 C54 C54A 119.6(4)
N55 C54 C54A 118.4(4)
C53 N54 C54A 123.8(4)
N54 C54A C54C 111.2(4)
N54 C54A C54B 107.1(4)
C54C C54A C54B 111.3(4)
N54 C54A C54 110.9(3)
C54C C54A C54 109.5(4)
C54B C54A C54 106.7(4)
O55 C55 N56 123.3(4)
O55 C55 C55A 120.5(4)
N56 C55 C55A 116.2(4)
C54 N55 C55A 122.2(4)
N55 C55A C55B 107.9(4)
N55 C55A C55C 110.9(4)
C55B C55A C55C 110.2(4)
N55 C55A C55 111.3(3)
C55B C55A C55 107.3(4)
C55C C55A C55 109.1(4)
O56 C56 N57 122.9(4)
O56 C56 C56A 119.3(4)
N57 C56 C56A 117.8(4)
C55 N56 C56A 122.3(4)
N56 C56A C56B 108.1(4)
N56 C56A C56F 111.6(4)
C56B C56A C56F 108.6(4)
N56 C56A C56 111.8(3)
C56B C56A C56 107.6(4)
C56F C56A C56 109.2(4)
C56E C56F C56A 111.8(4)
N56D C56E C56F 112.4(4)
C81 N56D C56E 120.9(5)
C81 N56D C56C 126.0(5)
C56E N56D C56C 113.0(4)
N56D C56C C56B 110.4(4)
C56C C56B C56A 114.2(4)
O57 C57 N58 121.8(4)
O57 C57 C57A 119.9(4)
N58 C57 C57A 118.2(4)
C56 N57 C57A 123.0(4)
N57 C57A C57C 111.8(4)
N57 C57A C57B 107.6(4)
C57C C57A C57B 111.0(4)
N57 C57A C57 110.3(4)
C57C C57A C57 109.1(4)
C57B C57A C57 106.8(4)
O58 C58 O91 125.6(6)
O58 C58 C58A 123.3(6)
O91 C58 C58A 110.8(5)
C57 N58 C58A 120.7(4)
N58 C58A C58 111.7(4)
N58 C58A C58C 108.4(4)
C58 C58A C58C 108.5(4)
N58 C58A C58B 108.7(4)
C58 C58A C58B 108.2(5)
C58C C58A C58B 111.3(4)
O62 C61 N51 125.5(4)
O62 C61 O63 125.1(5)
N51 C61 O63 109.4(4)
C61 O63 C64 115.6(4)
O63 C64 C65 114.3(4)
C66 C65 C70 118.9(5)
C66 C65 C64 118.6(5)
C70 C65 C64 122.5(5)
C65 C66 C67 121.2(5)
C68 C67 C66 120.6(5)
C69 C68 C67 118.3(5)
C68 C69 C70 122.0(5)
C65 C70 C69 118.9(5)
O72 C71 N53D 121.9(5)
O72 C71 C73 121.3(4)
N53D C71 C73 116.7(4)
C74 C73 C71 111.3(4)
C75 C74 C79 118.0(5)
C75 C74 C73 120.5(5)
C79 C74 C73 121.5(5)
C76 C75 C74 121.7(6)
C77 C76 C75 121.3(6)
C76 C77 C78 118.1(6)
C76 C77 C80 123.6(6)
C78 C77 C80 118.2(7)
C77 C78 C79 120.2(7)
C74 C79 C78 120.6(6)
C81 C80 C77 115.5(6)
O82 C81 N56D 121.4(7)
O82 C81 C80 120.2(6)
N56D C81 C80 118.4(6)
C58 O91 C92 114.1(5)
N101 C102 C103 179.7(9)
N111 C112 C113 178.2(7)
N121 C122 C123 178.4(11)
N131 C132 C133 175.8(13)

loop_
_geom_bond_atom_site_label_1
_geom_bond_atom_site_label_2
_geom_bond_distance
C1 O1 1.227(5)
C1 N2 1.342(6)
C1 C1A 1.541(7)
N1 C11 1.347(8)
N1 C1A 1.467(6)
C1A C1B 1.518(7)
C1A C1C 1.523(7)
C2 O2 1.226(5)
C2 N3 1.337(6)
C2 C2A 1.531(6)
N2 C2A 1.471(6)
C2A C2B 1.528(6)
C2A C2C 1.542(7)
C3 O3 1.234(5)
C3 N4 1.341(5)
C3 C3A 1.556(6)
N3 C3A 1.476(6)
O4 C4 1.232(5)
C3A C3B 1.529(6)
C3A C3F 1.532(6)
C3F C3E 1.521(6)
C3E N3D 1.479(6)
N3D C21 1.335(6)
N3D C3C 1.449(6)
C3C C3B 1.527(7)
C4 N5 1.343(5)
C4 C4A 1.537(6)
N4 C4A 1.473(5)
C4A C4C 1.527(7)
C4A C4B 1.534(6)
C5 O5 1.223(5)
C5 N6 1.346(5)
C5 C5A 1.547(6)
N5 C5A 1.469(5)
C5A C5B 1.523(6)
C5A C5C 1.534(6)
C6 O6 1.236(5)
C6 N7 1.331(6)
C6 C6A 1.549(6)
N6 C6A 1.464(5)
C6A C6F 1.518(6)
C6A C6B 1.547(6)
C6F C6E 1.523(7)
C6E N6D 1.445(6)
N6D C31 1.364(6)
N6D C6C 1.477(6)
C6C C6B 1.514(6)
C7 O7 1.228(6)
C7 N8 1.333(6)
C7 C7A 1.553(7)
N7 C7A 1.483(6)
C7A C7C 1.517(7)
C7A C7B 1.532(6)
C8 O8 1.220(7)
C8 O41 1.304(7)
C8 C8A 1.517(7)
N8 C8A 1.482(6)
C8A C8B 1.510(7)
C8A C8C 1.532(7)
C11 O12 1.213(7)
C11 O13 1.344(6)
O13 C14 1.453(9)
C14 C15 1.465(8)
C15 C16 1.328(8)
C15 C20 1.336(9)
C16 C17 1.412(12)
C17 C18 1.31(2)
C18 C19 1.16(3)
C19 C20 1.39(2)
C21 O22 1.257(6)
C21 C23 1.514(8)
C23 C24 1.533(8)
C24 C29 1.395(8)
C24 C25 1.396(7)
C25 C26 1.394(8)
C26 C27 1.374(8)
C27 C28 1.394(8)
C27 C30 1.526(9)
C28 C29 1.371(8)
C30 C31 1.510(8)
C31 O32 1.234(7)
O41 C42 1.454(8)
C51 O51 1.233(5)
C51 N52 1.339(6)
C51 C51A 1.535(6)
N51 C61 1.331(6)
N51 C51A 1.468(6)
C51A C51C 1.520(7)
C51A C51B 1.521(7)
C52 O52 1.230(5)
C52 N53 1.339(5)
C52 C52A 1.551(6)
N52 C52A 1.463(6)
C52A C52C 1.531(6)
C52A C52B 1.535(6)
C53 O53 1.231(5)
C53 N54 1.341(5)
C53 C53A 1.542(6)
N53 C53A 1.466(5)
O54 C54 1.235(5)
C53A C53F 1.527(6)
C53A C53B 1.541(6)
C53F C53E 1.522(6)
C53E N53D 1.474(5)
N53D C71 1.346(5)
N53D C53C 1.465(6)
C53C C53B 1.530(6)
C54 N55 1.343(6)
C54 C54A 1.532(6)
N54 C54A 1.480(5)
C54A C54C 1.515(7)
C54A C54B 1.530(6)
C55 O55 1.228(5)
C55 N56 1.357(5)
C55 C55A 1.544(6)
N55 C55A 1.468(6)
C55A C55B 1.525(6)
C55A C55C 1.527(6)
C56 O56 1.231(6)
C56 N57 1.344(6)
C56 C56A 1.547(6)
N56 C56A 1.471(5)
C56A C56B 1.537(6)
C56A C56F 1.540(6)
C56F C56E 1.516(7)
C56E N56D 1.447(7)
N56D C81 1.362(7)
N56D C56C 1.457(6)
C56C C56B 1.521(6)
C57 O57 1.234(5)
C57 N58 1.339(6)
C57 C57A 1.546(6)
N57 C57A 1.472(6)
O58 C58 1.229(7)
C57A C57C 1.526(7)
C57A C57B 1.528(7)
C58 O91 1.310(7)
C58 C58A 1.523(7)
N58 C58A 1.458(6)
C58A C58C 1.537(7)
C58A C58B 1.547(8)
C61 O62 1.215(6)
C61 O63 1.347(6)
O63 C64 1.441(7)
C64 C65 1.501(7)
C65 C66 1.350(7)
C65 C70 1.359(8)
C66 C67 1.381(7)
C67 C68 1.350(8)
C68 C69 1.339(8)
C69 C70 1.401(8)
C71 O72 1.236(6)
C71 C73 1.517(7)
C73 C74 1.513(7)
C74 C75 1.378(7)
C74 C79 1.381(8)
C75 C76 1.372(8)
C76 C77 1.369(9)
C77 C78 1.399(9)
C77 C80 1.504(8)
C78 C79 1.400(8)
C80 C81 1.492(10)
C81 O82 1.202(8)
O91 C92 1.470(7)
N101 C102 1.116(8)
C102 C103 1.453(10)
N111 C112 1.114(7)
C112 C113 1.424(8)
N121 C122 1.124(9)
C122 C123 1.469(10)
N131 C132 1.070(12)
C132 C133 1.335(12)
